data_9009673
loop_
_publ_author_name
'd'Amour H'
'Schiferl, D.'
'Denner, W.'
'Schulz, H.'
'Holzapfel, W. B.'

_publ_section_title
;
 High-pressure single-crystal structure determinations for ruby up to 90 kbar
 using an automatic diffractometer
 P = 42 kbar
;
_journal_name_full 'Journal of Applied Physics'
_journal_page_first 4411
_journal_page_last 4416
_journal_paper_doi 10.1063/1.325494
_journal_volume 49
_journal_year 1978
_chemical_formula_sum 'Al2 O3'
_chemical_name_mineral Corundum
_space_group_IT_number 167
_symmetry_space_group_name_Hall '-R 3 2"c'
_symmetry_space_group_name_H-M 'R -3 c :H'
_cell_angle_alpha 90
_cell_angle_beta 90
_cell_angle_gamma 120
_cell_length_a 4.7418
_cell_length_b 4.7418
_cell_length_c 12.921
_cell_formula_units_Z 6
_cell_volume 251.601
_database_code_amcsd 0012916
_diffrn_ambient_pressure 4.2e+06
_exptl_crystal_density_diffrn 4.038
_cod_original_sg_symbol_H-M 'R -3 c'
_cod_database_code 9009673

loop_
_space_group_symop_operation_xyz
x,y,z
2/3+x,1/3+y,1/3+z
1/3+x,2/3+y,2/3+z
x,x-y,1/2+z
2/3+x,1/3+x-y,5/6+z
1/3+x,2/3+x-y,1/6+z
y,x,1/2-z
2/3+y,1/3+x,5/6-z
1/3+y,2/3+x,1/6-z
-x+y,y,1/2+z
2/3-x+y,1/3+y,5/6+z
1/3-x+y,2/3+y,1/6+z
-x,-x+y,1/2-z
2/3-x,1/3-x+y,5/6-z
1/3-x,2/3-x+y,1/6-z
-y,-x,1/2+z
2/3-y,1/3-x,5/6+z
1/3-y,2/3-x,1/6+z
x-y,-y,1/2-z
2/3+x-y,1/3-y,5/6-z
1/3+x-y,2/3-y,1/6-z
y,-x+y,-z
2/3+y,1/3-x+y,1/3-z
1/3+y,2/3-x+y,2/3-z
-x+y,-x,z
2/3-x+y,1/3-x,1/3+z
1/3-x+y,2/3-x,2/3+z
-x,-y,-z
2/3-x,1/3-y,1/3-z
1/3-x,2/3-y,2/3-z
-y,x-y,z
2/3-y,1/3+x-y,1/3+z
1/3-y,2/3+x-y,2/3+z
x-y,x,-z
2/3+x-y,1/3+x,1/3-z
1/3+x-y,2/3+x,2/3-z

loop_
_atom_site_label
_atom_site_fract_x
_atom_site_fract_y
_atom_site_fract_z
_atom_site_U_iso_or_equiv
Al 0.00000 0.00000 0.35200 0.00177
O 0.30600 0.00000 0.25000 0.00279

loop_
_cod_related_entry_id
_cod_related_entry_database
_cod_related_entry_code
1 ChemSpider 8164808
2 AMCSD 0012916
